data_4326657
loop_
_publ_author_name
'Juan Forni\'es'
'Consuelo Fortu\~no'
'Susana Ib\'a\~nez'
'Antonio Mart\'in'
'Piero Mastrorilli'
'Vito Gallo'

_publ_section_title
;
 Behavior of Neutral Phosphido Derivatives of Platinum and Palladium
 toward Silver Centers
;
_journal_name_full 'Inorganic Chemistry'
_journal_page_first 10798
_journal_page_last 10809
_journal_paper_doi 10.1021/ic201354s
_journal_volume 50
_journal_year 2011
_chemical_formula_sum 'C98.5 H63 Ag2 Cl7 F20 N4 O9 P4 Pt4'
_chemical_formula_weight 3194.66
_chemical_name_systematic
; 
 ? 
;
_space_group_IT_number 2
_symmetry_cell_setting triclinic
_symmetry_space_group_name_Hall '-P 1'
_symmetry_space_group_name_H-M 'P -1'
_atom_sites_solution_hydrogens geom
_atom_sites_solution_primary direct
_atom_sites_solution_secondary difmap
_audit_creation_method SHELXL-97
_cell_angle_alpha 68.679(3)
_cell_angle_beta 88.867(3)
_cell_angle_gamma 88.136(3)
_cell_formula_units_Z 2
_cell_length_a 12.109(2)
_cell_length_b 18.910(3)
_cell_length_c 23.260(4)
_cell_measurement_temperature 100(2)
_cell_volume 4958.8(14)
_computing_cell_refinement 'Bruker SMART'
_computing_data_collection 'Bruker SMART'
_computing_data_reduction 'Bruker SAINT'
_computing_molecular_graphics 'Bruker SHELXTL'
_computing_publication_material 'Bruker SHELXTL'
_computing_structure_refinement 'SHELXL-97 (Sheldrick, 1997)'
_computing_structure_solution 'SHELXS-97 (Sheldrick, 1990)'
_diffrn_ambient_temperature 100(2)
_diffrn_measured_fraction_theta_full 0.985
_diffrn_measured_fraction_theta_max 0.985
_diffrn_measurement_device_type 'CCD area detector'
_diffrn_measurement_method 'phi and omega scans'
_diffrn_radiation_monochromator graphite
_diffrn_radiation_source 'fine-focus sealed tube'
_diffrn_radiation_type MoK\a
_diffrn_radiation_wavelength 0.71073
_diffrn_reflns_av_R_equivalents 0.0296
_diffrn_reflns_av_sigmaI/netI 0.0498
_diffrn_reflns_limit_h_max 14
_diffrn_reflns_limit_h_min -11
_diffrn_reflns_limit_k_max 22
_diffrn_reflns_limit_k_min -17
_diffrn_reflns_limit_l_max 27
_diffrn_reflns_limit_l_min -27
_diffrn_reflns_number 27205
_diffrn_reflns_theta_full 25.03
_diffrn_reflns_theta_max 25.03
_diffrn_reflns_theta_min 1.68
_exptl_absorpt_coefficient_mu 6.360
_exptl_absorpt_correction_T_max 0.3779
_exptl_absorpt_correction_T_min 0.1802
_exptl_absorpt_correction_type multi-scan
_exptl_crystal_density_diffrn 2.140
_exptl_crystal_F_000 3038
_exptl_crystal_size_max 0.41
_exptl_crystal_size_mid 0.22
_exptl_crystal_size_min 0.19
_refine_diff_density_max 1.839
_refine_diff_density_min -2.045
_refine_diff_density_rms 0.166
_refine_ls_extinction_method none
_refine_ls_goodness_of_fit_ref 1.011
_refine_ls_hydrogen_treatment mixed
_refine_ls_matrix_type full
_refine_ls_number_parameters 1345
_refine_ls_number_reflns 17275
_refine_ls_number_restraints 3
_refine_ls_restrained_S_all 1.011
_refine_ls_R_factor_all 0.0367
_refine_ls_R_factor_gt 0.0326
_refine_ls_shift/su_max 0.003
_refine_ls_shift/su_mean 0.000
_refine_ls_structure_factor_coef Fsqd
_refine_ls_weighting_details 'calc w=1/[\s^2^(Fo^2^)+(0.0477P)^2^+5.3198P] where P=(Fo^2^+2Fc^2^)/3'
_refine_ls_weighting_scheme calc
_refine_ls_wR_factor_gt 0.0821
_refine_ls_wR_factor_ref 0.0849
_reflns_number_gt 15726
_reflns_number_total 17275
_reflns_threshold_expression >2sigma(I)
_cod_data_source_file ic201354s_si_001_1.cif
_cod_data_source_block 7
_cod_original_cell_volume 4958.5(15)
_cod_original_formula_sum 'C98.50 H63 Ag2 Cl7 F20 N4 O9 P4 Pt4'
_cod_database_code 4326657

loop_
_symmetry_equiv_pos_as_xyz
'x, y, z'
'-x, -y, -z'

loop_
_atom_site_label
_atom_site_type_symbol
_atom_site_fract_x
_atom_site_fract_y
_atom_site_fract_z
_atom_site_U_iso_or_equiv
_atom_site_adp_type
_atom_site_occupancy
_atom_site_symmetry_multiplicity
_atom_site_calc_flag
_atom_site_refinement_flags
Pt1 Pt 0.324528(16) 0.834135(10) 0.297187(8) 0.01446(6) Uani 1 1 d .
Pt2 Pt 0.386444(16) 0.714298(10) 0.219371(8) 0.01459(6) Uani 1 1 d .
Ag1 Ag 0.35073(3) 0.87644(2) 0.170701(17) 0.02061(9) Uani 1 1 d .
P1 P 0.24503(11) 0.73506(7) 0.27886(6) 0.0157(3) Uani 1 1 d .
P2 P 0.47103(11) 0.75881(7) 0.28605(6) 0.0153(3) Uani 1 1 d .
F1 F 0.1630(3) 0.84479(16) 0.40538(13) 0.0244(7) Uani 1 1 d .
F2 F -0.0280(3) 0.92126(19) 0.40465(15) 0.0340(8) Uani 1 1 d .
F3 F -0.1192(3) 1.01291(17) 0.29561(14) 0.0262(7) Uani 1 1 d .
F4 F -0.0165(3) 1.02540(16) 0.18798(13) 0.0242(7) Uani 1 1 d .
F5 F 0.1807(3) 0.95968(17) 0.18689(13) 0.0255(7) Uani 1 1 d .
F6 F 0.4347(3) 0.85833(17) 0.41477(14) 0.0296(8) Uani 1 1 d .
F7 F 0.5760(3) 0.96000(18) 0.42308(15) 0.0351(8) Uani 1 1 d .
F8 F 0.6441(3) 1.07494(18) 0.32075(17) 0.0352(8) Uani 1 1 d .
F9 F 0.5638(3) 1.08897(17) 0.20826(14) 0.0299(8) Uani 1 1 d .
F10 F 0.4207(3) 0.99003(16) 0.19875(13) 0.0248(7) Uani 1 1 d .
N1 N 0.3007(4) 0.6853(2) 0.15375(18) 0.0163(9) Uani 1 1 d .
N2 N 0.5166(4) 0.7072(2) 0.15972(19) 0.0160(9) Uani 1 1 d .
C1 C 0.1811(4) 0.8974(3) 0.2964(2) 0.0190(11) Uani 1 1 d .
C2 C 0.1225(4) 0.8906(3) 0.3498(2) 0.0183(11) Uani 1 1 d .
C3 C 0.0227(4) 0.9289(3) 0.3509(2) 0.0183(11) Uani 1 1 d .
C4 C -0.0222(4) 0.9755(3) 0.2964(2) 0.0173(11) Uani 1 1 d .
C5 C 0.0313(4) 0.9830(3) 0.2420(2) 0.0175(11) Uani 1 1 d .
C6 C 0.1309(4) 0.9453(3) 0.2435(2) 0.0183(11) Uani 1 1 d .
C7 C 0.4222(4) 0.9178(3) 0.3061(2) 0.0181(11) Uani 1 1 d .
C8 C 0.4655(5) 0.9154(3) 0.3622(2) 0.0215(12) Uani 1 1 d .
C9 C 0.5376(5) 0.9663(3) 0.3676(2) 0.0228(12) Uani 1 1 d .
C10 C 0.5723(5) 1.0245(3) 0.3160(3) 0.0246(12) Uani 1 1 d .
C11 C 0.5305(5) 1.0315(3) 0.2594(2) 0.0215(12) Uani 1 1 d .
C12 C 0.4579(4) 0.9788(3) 0.2564(2) 0.0182(11) Uani 1 1 d .
C13 C 0.1105(4) 0.7573(3) 0.2414(2) 0.0196(11) Uani 1 1 d .
C14 C 0.0143(5) 0.7273(3) 0.2722(3) 0.0280(13) Uani 1 1 d .
H14A H 0.0179 0.6910 0.3131 0.034 Uiso 1 1 calc R
C15 C -0.0882(5) 0.7499(4) 0.2439(3) 0.0361(15) Uani 1 1 d .
H15A H -0.1540 0.7294 0.2656 0.043 Uiso 1 1 calc R
C16 C -0.0938(5) 0.8019(3) 0.1843(3) 0.0355(15) Uani 1 1 d .
H16A H -0.1633 0.8169 0.1648 0.043 Uiso 1 1 calc R
C17 C 0.0018(5) 0.8319(3) 0.1530(3) 0.0310(14) Uani 1 1 d .
H17A H -0.0021 0.8678 0.1120 0.037 Uiso 1 1 calc R
C18 C 0.1035(5) 0.8100(3) 0.1813(3) 0.0261(13) Uani 1 1 d .
H18A H 0.1690 0.8311 0.1595 0.031 Uiso 1 1 calc R
C19 C 0.2198(4) 0.6510(3) 0.3471(2) 0.0175(11) Uani 1 1 d .
C20 C 0.2341(5) 0.5787(3) 0.3456(3) 0.0244(12) Uani 1 1 d .
H20A H 0.2634 0.5722 0.3096 0.029 Uiso 1 1 calc R
C21 C 0.2058(5) 0.5157(3) 0.3965(3) 0.0244(12) Uani 1 1 d .
H21A H 0.2158 0.4662 0.3953 0.029 Uiso 1 1 calc R
C22 C 0.1628(5) 0.5249(3) 0.4494(3) 0.0266(13) Uani 1 1 d .
H22A H 0.1429 0.4818 0.4842 0.032 Uiso 1 1 calc R
C23 C 0.1493(5) 0.5968(3) 0.4507(3) 0.0290(13) Uani 1 1 d .
H23A H 0.1197 0.6032 0.4866 0.035 Uiso 1 1 calc R
C24 C 0.1783(5) 0.6598(3) 0.4004(2) 0.0244(12) Uani 1 1 d .
H24A H 0.1700 0.7091 0.4022 0.029 Uiso 1 1 calc R
C25 C 0.5164(4) 0.6852(3) 0.3575(2) 0.0173(11) Uani 1 1 d .
C26 C 0.5979(5) 0.6316(3) 0.3573(3) 0.0243(12) Uani 1 1 d .
H26A H 0.6299 0.6330 0.3193 0.029 Uiso 1 1 calc R
C27 C 0.6326(5) 0.5763(3) 0.4120(3) 0.0273(13) Uani 1 1 d .
H27A H 0.6888 0.5402 0.4115 0.033 Uiso 1 1 calc R
C28 C 0.5853(5) 0.5736(3) 0.4675(3) 0.0289(13) Uani 1 1 d .
H28A H 0.6088 0.5356 0.5052 0.035 Uiso 1 1 calc R
C29 C 0.5038(5) 0.6264(4) 0.4679(3) 0.0342(15) Uani 1 1 d .
H29A H 0.4717 0.6248 0.5060 0.041 Uiso 1 1 calc R
C30 C 0.4689(5) 0.6814(3) 0.4133(2) 0.0259(13) Uani 1 1 d .
H30A H 0.4119 0.7168 0.4139 0.031 Uiso 1 1 calc R
C31 C 0.5923(5) 0.8163(3) 0.2555(2) 0.0199(11) Uani 1 1 d .
C32 C 0.5990(5) 0.8637(3) 0.1934(2) 0.0217(12) Uani 1 1 d .
H32A H 0.5523 0.8555 0.1642 0.026 Uiso 1 1 calc R
C33 C 0.6720(5) 0.9219(3) 0.1739(3) 0.0264(13) Uani 1 1 d .
H33A H 0.6755 0.9538 0.1316 0.032 Uiso 1 1 calc R
C34 C 0.7411(5) 0.9339(3) 0.2165(3) 0.0286(13) Uani 1 1 d .
H34A H 0.7900 0.9752 0.2034 0.034 Uiso 1 1 calc R
C35 C 0.7386(5) 0.8860(3) 0.2776(3) 0.0271(13) Uani 1 1 d .
H35A H 0.7884 0.8929 0.3061 0.032 Uiso 1 1 calc R
C36 C 0.6640(5) 0.8281(3) 0.2975(3) 0.0234(12) Uani 1 1 d .
H36A H 0.6614 0.7961 0.3398 0.028 Uiso 1 1 calc R
C37 C 0.1955(4) 0.6678(3) 0.1532(2) 0.0207(11) Uani 1 1 d .
H37A H 0.1528 0.6583 0.1899 0.025 Uiso 1 1 calc R
C38 C 0.1446(5) 0.6627(3) 0.1021(2) 0.0212(11) Uani 1 1 d .
H38A H 0.0687 0.6508 0.1035 0.025 Uiso 1 1 calc R
C39 C 0.2066(5) 0.6751(3) 0.0491(2) 0.0242(12) Uani 1 1 d .
H39A H 0.1728 0.6732 0.0132 0.029 Uiso 1 1 calc R
C40 C 0.3185(5) 0.6906(3) 0.0479(2) 0.0202(11) Uani 1 1 d .
C41 C 0.3904(5) 0.6996(3) -0.0038(2) 0.0242(12) Uani 1 1 d .
H41A H 0.3608 0.6991 -0.0412 0.029 Uiso 1 1 calc R
C42 C 0.4996(5) 0.7088(3) 0.0001(2) 0.0243(12) Uani 1 1 d .
H42A H 0.5455 0.7149 -0.0349 0.029 Uiso 1 1 calc R
C43 C 0.5480(5) 0.7096(3) 0.0553(2) 0.0204(12) Uani 1 1 d .
C44 C 0.6619(5) 0.7109(3) 0.0642(3) 0.0231(12) Uani 1 1 d .
H44A H 0.7120 0.7138 0.0316 0.028 Uiso 1 1 calc R
C45 C 0.7010(5) 0.7083(3) 0.1193(3) 0.0245(12) Uani 1 1 d .
H45A H 0.7783 0.7070 0.1260 0.029 Uiso 1 1 calc R
C46 C 0.6258(5) 0.7074(3) 0.1663(2) 0.0207(12) Uani 1 1 d .
H46A H 0.6538 0.7070 0.2043 0.025 Uiso 1 1 calc R
C47 C 0.4780(4) 0.7060(3) 0.1052(2) 0.0171(11) Uani 1 1 d .
C48 C 0.3631(4) 0.6957(3) 0.1017(2) 0.0167(11) Uani 1 1 d .
Cl1 Cl 0.34379(12) 0.92018(7) 0.02469(6) 0.0245(3) Uani 1 1 d .
O1 O 0.4015(4) 0.9406(3) 0.07045(19) 0.0423(11) Uani 1 1 d .
O2 O 0.2621(4) 0.8652(2) 0.0563(2) 0.0398(11) Uani 1 1 d .
O3 O 0.2904(4) 0.9869(2) -0.01765(19) 0.0438(12) Uani 1 1 d .
O4 O 0.4202(4) 0.8884(3) -0.0069(2) 0.0504(13) Uani 1 1 d .
Pt3 Pt 0.168954(16) 0.342350(10) 0.274792(8) 0.01341(6) Uani 1 1 d .
Pt4 Pt 0.115822(16) 0.214873(10) 0.203773(8) 0.01305(6) Uani 1 1 d .
Ag2 Ag 0.14452(3) 0.37770(2) 0.147026(17) 0.01876(9) Uani 1 1 d .
P3 P 0.02731(11) 0.26763(7) 0.26750(6) 0.0137(3) Uani 1 1 d .
P4 P 0.25423(11) 0.23994(7) 0.25919(6) 0.0145(3) Uani 1 1 d .
F11 F 0.0641(3) 0.49990(16) 0.17807(13) 0.0249(7) Uani 1 1 d .
F12 F -0.0874(3) 0.59905(17) 0.19068(15) 0.0348(9) Uani 1 1 d .
F13 F -0.1706(3) 0.58258(18) 0.30478(16) 0.0365(9) Uani 1 1 d .
F14 F -0.0949(3) 0.46780(18) 0.40528(15) 0.0351(9) Uani 1 1 d .
F15 F 0.0559(3) 0.36591(17) 0.39422(13) 0.0295(8) Uani 1 1 d .
F16 F 0.3233(3) 0.35441(16) 0.38148(13) 0.0243(7) Uani 1 1 d .
F17 F 0.4997(3) 0.43820(18) 0.37926(14) 0.0306(8) Uani 1 1 d .
F18 F 0.5839(3) 0.53300(17) 0.27016(15) 0.0261(7) Uani 1 1 d .
F19 F 0.4878(3) 0.54352(16) 0.16254(14) 0.0234(7) Uani 1 1 d .
F20 F 0.3069(3) 0.46662(16) 0.16290(13) 0.0220(7) Uani 1 1 d .
N3 N -0.0153(3) 0.1938(2) 0.15452(18) 0.0143(9) Uani 1 1 d .
N4 N 0.2023(4) 0.1696(2) 0.14421(18) 0.0158(9) Uani 1 1 d .
C49 C 0.0660(4) 0.4273(3) 0.2852(2) 0.0182(11) Uani 1 1 d .
C50 C 0.0270(5) 0.4889(3) 0.2364(2) 0.0182(11) Uani 1 1 d .
C51 C -0.0512(5) 0.5412(3) 0.2414(2) 0.0237(12) Uani 1 1 d .
C52 C -0.0933(5) 0.5337(3) 0.2980(3) 0.0236(12) Uani 1 1 d .
C53 C -0.0540(5) 0.4747(3) 0.3491(2) 0.0224(12) Uani 1 1 d .
C54 C 0.0227(5) 0.4233(3) 0.3416(2) 0.0192(11) Uani 1 1 d .
C55 C 0.3068(4) 0.4062(3) 0.2723(2) 0.0157(10) Uani 1 1 d .
C56 C 0.3611(4) 0.4023(3) 0.3255(2) 0.0177(11) Uani 1 1 d .
C57 C 0.4519(5) 0.4438(3) 0.3261(2) 0.0214(12) Uani 1 1 d .
C58 C 0.4945(4) 0.4925(3) 0.2712(3) 0.0204(11) Uani 1 1 d .
C59 C 0.4450(4) 0.4980(3) 0.2168(2) 0.0191(11) Uani 1 1 d .
C60 C 0.3525(4) 0.4557(3) 0.2191(2) 0.0185(11) Uani 1 1 d .
C61 C -0.0974(4) 0.3259(3) 0.2382(2) 0.0160(10) Uani 1 1 d .
C62 C -0.1706(4) 0.3397(3) 0.2798(2) 0.0196(11) Uani 1 1 d .
H62A H -0.1663 0.3090 0.3224 0.024 Uiso 1 1 calc R
C63 C -0.2507(5) 0.3982(3) 0.2597(3) 0.0247(12) Uani 1 1 d .
H63A H -0.2999 0.4078 0.2885 0.030 Uiso 1 1 calc R
C64 C -0.2576(5) 0.4421(3) 0.1974(3) 0.0259(13) Uani 1 1 d .
H64A H -0.3114 0.4822 0.1835 0.031 Uiso 1 1 calc R
C65 C -0.1869(5) 0.4279(3) 0.1555(3) 0.0243(12) Uani 1 1 d .
H65A H -0.1924 0.4581 0.1128 0.029 Uiso 1 1 calc R
C66 C -0.1072(4) 0.3694(3) 0.1754(2) 0.0176(11) Uani 1 1 d .
H66A H -0.0596 0.3591 0.1463 0.021 Uiso 1 1 calc R
C67 C -0.0154(4) 0.1961(3) 0.3407(2) 0.0166(11) Uani 1 1 d .
C68 C -0.0953(5) 0.1442(3) 0.3438(2) 0.0217(12) Uani 1 1 d .
H68A H -0.1306 0.1461 0.3071 0.026 Uiso 1 1 calc R
C69 C -0.1248(5) 0.0891(3) 0.4002(3) 0.0263(12) Uani 1 1 d .
H69A H -0.1803 0.0539 0.4020 0.032 Uiso 1 1 calc R
C70 C -0.0735(5) 0.0860(3) 0.4530(3) 0.0306(14) Uani 1 1 d .
H70A H -0.0933 0.0486 0.4915 0.037 Uiso 1 1 calc R
C71 C 0.0077(5) 0.1375(3) 0.4505(3) 0.0332(14) Uani 1 1 d .
H71A H 0.0435 0.1351 0.4872 0.040 Uiso 1 1 calc R
C72 C 0.0359(5) 0.1921(3) 0.3945(2) 0.0271(13) Uani 1 1 d .
H72A H 0.0912 0.2273 0.3928 0.032 Uiso 1 1 calc R
C73 C 0.3913(4) 0.2580(3) 0.2238(2) 0.0175(11) Uani 1 1 d .
C74 C 0.4027(5) 0.3086(3) 0.1633(2) 0.0231(12) Uani 1 1 d .
H74A H 0.3384 0.3284 0.1394 0.028 Uiso 1 1 calc R
C75 C 0.5050(5) 0.3307(3) 0.1374(3) 0.0303(14) Uani 1 1 d .
H75A H 0.5105 0.3660 0.0963 0.036 Uiso 1 1 calc R
C76 C 0.5996(5) 0.3018(3) 0.1710(3) 0.0297(13) Uani 1 1 d .
H76A H 0.6704 0.3171 0.1533 0.036 Uiso 1 1 calc R
C77 C 0.5898(5) 0.2503(3) 0.2306(3) 0.0297(13) Uani 1 1 d .
H77A H 0.6545 0.2296 0.2538 0.036 Uiso 1 1 calc R
C78 C 0.4867(5) 0.2285(3) 0.2570(3) 0.0269(13) Uani 1 1 d .
H78A H 0.4814 0.1930 0.2981 0.032 Uiso 1 1 calc R
C79 C 0.2763(4) 0.1587(3) 0.3307(2) 0.0166(11) Uani 1 1 d .
C80 C 0.2499(4) 0.0854(3) 0.3358(2) 0.0190(11) Uani 1 1 d .
H80A H 0.2186 0.0769 0.3018 0.023 Uiso 1 1 calc R
C81 C 0.2695(5) 0.0247(3) 0.3908(2) 0.0252(12) Uani 1 1 d .
H81A H 0.2501 -0.0251 0.3946 0.030 Uiso 1 1 calc R
C82 C 0.3172(5) 0.0367(3) 0.4397(3) 0.0268(13) Uani 1 1 d .
H82A H 0.3312 -0.0049 0.4771 0.032 Uiso 1 1 calc R
C83 C 0.3447(5) 0.1089(3) 0.4345(2) 0.0266(13) Uani 1 1 d .
H83A H 0.3784 0.1168 0.4682 0.032 Uiso 1 1 calc R
C84 C 0.3233(5) 0.1703(3) 0.3805(2) 0.0217(12) Uani 1 1 d .
H84A H 0.3408 0.2202 0.3775 0.026 Uiso 1 1 calc R
C85 C -0.1232(4) 0.1985(3) 0.1641(2) 0.0184(11) Uani 1 1 d .
H85A H -0.1480 0.2150 0.1963 0.022 Uiso 1 1 calc R
C86 C -0.2019(5) 0.1802(3) 0.1292(2) 0.0204(11) Uani 1 1 d .
H86A H -0.2783 0.1828 0.1385 0.025 Uiso 1 1 calc R
C87 C -0.1675(5) 0.1582(3) 0.0809(2) 0.0230(12) Uani 1 1 d .
H87A H -0.2200 0.1475 0.0556 0.028 Uiso 1 1 calc R
C88 C -0.0543(5) 0.1520(3) 0.0700(2) 0.0213(12) Uani 1 1 d .
C89 C -0.0106(5) 0.1252(3) 0.0232(3) 0.0263(13) Uani 1 1 d .
H89A H -0.0596 0.1150 -0.0040 0.032 Uiso 1 1 calc R
C90 C 0.0992(5) 0.1146(3) 0.0180(3) 0.0278(13) Uani 1 1 d .
H90A H 0.1259 0.0970 -0.0133 0.033 Uiso 1 1 calc R
C91 C 0.1766(5) 0.1287(3) 0.0576(2) 0.0187(11) Uani 1 1 d .
C92 C 0.2896(5) 0.1154(3) 0.0552(2) 0.0231(12) Uani 1 1 d .
H92A H 0.3200 0.0976 0.0248 0.028 Uiso 1 1 calc R
C93 C 0.3569(5) 0.1280(3) 0.0970(2) 0.0221(12) Uani 1 1 d .
H93A H 0.4345 0.1192 0.0957 0.027 Uiso 1 1 calc R
C94 C 0.3103(4) 0.1542(3) 0.1420(2) 0.0179(11) Uani 1 1 d .
H94A H 0.3574 0.1612 0.1716 0.022 Uiso 1 1 calc R
C95 C 0.1354(4) 0.1568(3) 0.1030(2) 0.0162(11) Uani 1 1 d .
C96 C 0.0197(4) 0.1692(3) 0.1084(2) 0.0152(10) Uani 1 1 d .
O5 O 0.1265(4) 0.4925(2) 0.06455(18) 0.0285(9) Uani 1 1 d D
H5 H 0.112(5) 0.466(3) 0.043(2) 0.034 Uiso 1 1 d D
Cl2 Cl 1.08455(11) 0.35622(7) 0.00864(5) 0.0194(3) Uani 1 1 d .
O6 O 1.0929(3) 0.4339(2) -0.03434(17) 0.0277(9) Uani 1 1 d .
O7 O 1.0835(3) 0.3056(2) -0.02450(17) 0.0267(9) Uani 1 1 d .
O8 O 1.1782(3) 0.3376(2) 0.04932(17) 0.0261(9) Uani 1 1 d .
O9 O 0.9846(3) 0.3501(2) 0.04450(17) 0.0271(9) Uani 1 1 d .
C97 C 0.7894(7) 0.7099(4) 0.4757(4) 0.052(2) Uani 1 1 d .
H97A H 0.8222 0.6899 0.5174 0.062 Uiso 1 1 calc R
H97B H 0.7289 0.6762 0.4751 0.062 Uiso 1 1 calc R
Cl3 Cl 0.8876(2) 0.70775(19) 0.42297(14) 0.0997(10) Uani 1 1 d .
Cl4 Cl 0.7351(2) 0.80070(13) 0.46162(11) 0.0776(8) Uani 1 1 d .
C98 C 0.7074(7) 0.2259(4) 0.4545(3) 0.057(2) Uani 1 1 d .
H98A H 0.7720 0.1958 0.4484 0.068 Uiso 1 1 calc R
H98B H 0.6794 0.2005 0.4971 0.068 Uiso 1 1 calc R
Cl5 Cl 0.74882(19) 0.31678(12) 0.44512(10) 0.0611(5) Uani 1 1 d .
Cl6 Cl 0.6054(2) 0.2282(2) 0.40273(15) 0.1099(11) Uani 1 1 d .
C99 C 0.4698(5) 0.5115(7) 0.0354(4) 0.082(7) Uani 0.50 1 d PD
H99A H 0.4632 0.4751 0.0784 0.099 Uiso 0.50 1 calc PR
H99B H 0.4410 0.5616 0.0342 0.099 Uiso 0.50 1 calc PR
Cl7 Cl 0.3908(2) 0.48134(15) -0.01281(15) 0.0949(9) Uani 1 1 d D

loop_
_atom_site_aniso_label
_atom_site_aniso_U_11
_atom_site_aniso_U_22
_atom_site_aniso_U_33
_atom_site_aniso_U_23
_atom_site_aniso_U_13
_atom_site_aniso_U_12
Pt1 0.01529(12) 0.01433(10) 0.01151(10) -0.00214(7) -0.00088(8) 0.00140(8)
Pt2 0.01373(11) 0.01654(10) 0.01244(10) -0.00409(7) 0.00018(8) 0.00033(8)
Ag1 0.0240(2) 0.02083(19) 0.01363(19) -0.00237(15) -0.00034(16) 0.00148(16)
P1 0.0147(7) 0.0173(6) 0.0131(6) -0.0031(5) 0.0011(5) 0.0001(5)
P2 0.0153(7) 0.0171(6) 0.0125(6) -0.0041(5) -0.0011(5) 0.0006(5)
F1 0.0300(19) 0.0265(16) 0.0134(15) -0.0038(12) -0.0033(13) 0.0087(14)
F2 0.035(2) 0.043(2) 0.0234(17) -0.0132(15) 0.0060(15) 0.0110(16)
F3 0.0217(18) 0.0285(16) 0.0298(17) -0.0128(14) -0.0004(14) 0.0070(13)
F4 0.0237(18) 0.0203(15) 0.0212(16) 0.0012(12) -0.0057(13) 0.0052(13)
F5 0.0233(18) 0.0282(16) 0.0171(15) 0.0002(13) 0.0021(13) 0.0075(13)
F6 0.044(2) 0.0255(16) 0.0154(15) -0.0023(13) -0.0037(14) -0.0036(15)
F7 0.047(2) 0.0324(18) 0.0277(18) -0.0124(15) -0.0201(16) 0.0018(16)
F8 0.036(2) 0.0255(17) 0.046(2) -0.0133(16) -0.0171(17) -0.0048(15)
F9 0.036(2) 0.0232(16) 0.0259(17) -0.0020(13) -0.0019(15) -0.0094(14)
F10 0.033(2) 0.0223(15) 0.0156(15) -0.0018(12) -0.0059(13) -0.0042(13)
N1 0.017(2) 0.018(2) 0.014(2) -0.0063(17) -0.0036(18) 0.0003(17)
N2 0.012(2) 0.017(2) 0.019(2) -0.0069(17) -0.0025(18) 0.0011(17)
C1 0.018(3) 0.019(3) 0.020(3) -0.007(2) -0.002(2) -0.001(2)
C2 0.020(3) 0.019(2) 0.017(3) -0.008(2) -0.002(2) 0.004(2)
C3 0.019(3) 0.021(3) 0.016(3) -0.009(2) 0.004(2) -0.001(2)
C4 0.012(3) 0.017(2) 0.025(3) -0.009(2) -0.005(2) 0.005(2)
C5 0.019(3) 0.014(2) 0.015(2) 0.0004(19) -0.003(2) -0.001(2)
C6 0.020(3) 0.019(2) 0.014(2) -0.004(2) 0.000(2) -0.001(2)
C7 0.015(3) 0.016(2) 0.020(3) -0.004(2) -0.001(2) 0.005(2)
C8 0.024(3) 0.017(2) 0.018(3) 0.000(2) 0.000(2) 0.002(2)
C9 0.025(3) 0.023(3) 0.023(3) -0.010(2) -0.013(2) 0.006(2)
C10 0.020(3) 0.015(3) 0.038(3) -0.009(2) -0.004(3) 0.003(2)
C11 0.025(3) 0.016(2) 0.021(3) -0.002(2) -0.004(2) -0.001(2)
C12 0.020(3) 0.018(2) 0.017(3) -0.007(2) -0.003(2) 0.006(2)
C13 0.015(3) 0.021(3) 0.026(3) -0.013(2) -0.002(2) 0.007(2)
C14 0.021(3) 0.032(3) 0.030(3) -0.010(3) 0.004(3) 0.004(2)
C15 0.017(3) 0.040(4) 0.054(4) -0.022(3) -0.006(3) 0.000(3)
C16 0.021(3) 0.039(3) 0.056(4) -0.028(3) -0.015(3) 0.009(3)
C17 0.032(4) 0.032(3) 0.031(3) -0.014(3) -0.014(3) 0.011(3)
C18 0.027(3) 0.030(3) 0.022(3) -0.010(2) -0.004(2) 0.007(2)
C19 0.015(3) 0.019(2) 0.016(3) -0.004(2) -0.001(2) -0.001(2)
C20 0.026(3) 0.027(3) 0.021(3) -0.011(2) 0.000(2) 0.002(2)
C21 0.024(3) 0.019(3) 0.027(3) -0.004(2) -0.003(2) 0.003(2)
C22 0.027(3) 0.023(3) 0.021(3) 0.002(2) 0.001(2) -0.004(2)
C23 0.036(4) 0.032(3) 0.016(3) -0.006(2) 0.008(3) -0.002(3)
C24 0.036(4) 0.019(3) 0.017(3) -0.006(2) 0.003(2) -0.002(2)
C25 0.017(3) 0.017(2) 0.016(3) -0.003(2) -0.006(2) -0.001(2)
C26 0.025(3) 0.025(3) 0.022(3) -0.007(2) -0.002(2) 0.002(2)
C27 0.027(3) 0.021(3) 0.030(3) -0.004(2) -0.004(3) 0.008(2)
C28 0.031(4) 0.023(3) 0.019(3) 0.008(2) -0.008(2) 0.004(2)
C29 0.037(4) 0.045(4) 0.012(3) -0.002(2) 0.002(3) 0.009(3)
C30 0.024(3) 0.030(3) 0.019(3) -0.004(2) 0.001(2) 0.007(2)
C31 0.020(3) 0.017(2) 0.022(3) -0.006(2) -0.002(2) 0.003(2)
C32 0.022(3) 0.025(3) 0.017(3) -0.006(2) 0.002(2) 0.002(2)
C33 0.026(3) 0.024(3) 0.026(3) -0.005(2) 0.006(2) -0.001(2)
C34 0.025(3) 0.020(3) 0.038(3) -0.007(2) 0.002(3) -0.005(2)
C35 0.022(3) 0.029(3) 0.031(3) -0.011(3) -0.006(3) -0.002(2)
C36 0.018(3) 0.031(3) 0.020(3) -0.008(2) -0.001(2) -0.001(2)
C37 0.016(3) 0.024(3) 0.020(3) -0.006(2) 0.001(2) 0.004(2)
C38 0.019(3) 0.025(3) 0.023(3) -0.012(2) -0.004(2) -0.002(2)
C39 0.031(4) 0.023(3) 0.019(3) -0.007(2) -0.006(2) 0.000(2)
C40 0.025(3) 0.016(2) 0.017(3) -0.002(2) -0.003(2) 0.001(2)
C41 0.026(3) 0.029(3) 0.017(3) -0.009(2) 0.001(2) 0.002(2)
C42 0.025(3) 0.024(3) 0.021(3) -0.006(2) 0.007(2) 0.001(2)
C43 0.025(3) 0.012(2) 0.022(3) -0.005(2) 0.007(2) 0.001(2)
C44 0.021(3) 0.022(3) 0.025(3) -0.007(2) 0.008(2) 0.001(2)
C45 0.018(3) 0.026(3) 0.027(3) -0.007(2) 0.004(2) 0.000(2)
C46 0.022(3) 0.018(2) 0.022(3) -0.007(2) -0.004(2) 0.005(2)
C47 0.020(3) 0.008(2) 0.022(3) -0.0032(19) -0.003(2) -0.0001(19)
C48 0.020(3) 0.013(2) 0.015(2) -0.0025(19) 0.004(2) 0.000(2)
Cl1 0.0351(8) 0.0208(6) 0.0160(6) -0.0050(5) 0.0005(6) 0.0025(5)
O1 0.057(3) 0.046(3) 0.019(2) -0.0044(19) -0.003(2) -0.018(2)
O2 0.046(3) 0.036(2) 0.032(2) -0.0047(19) -0.001(2) -0.014(2)
O3 0.068(4) 0.033(2) 0.022(2) -0.0013(18) -0.014(2) 0.016(2)
O4 0.054(3) 0.048(3) 0.053(3) -0.025(2) 0.020(3) 0.004(2)
Pt3 0.01395(11) 0.01290(10) 0.01187(10) -0.00282(7) 0.00060(8) 0.00068(7)
Pt4 0.01347(11) 0.01341(10) 0.01083(10) -0.00279(7) -0.00030(8) 0.00103(7)
Ag2 0.0221(2) 0.01693(18) 0.01361(19) -0.00123(15) -0.00043(16) 0.00055(15)
P3 0.0133(7) 0.0149(6) 0.0117(6) -0.0032(5) 0.0003(5) 0.0002(5)
P4 0.0147(7) 0.0150(6) 0.0123(6) -0.0031(5) -0.0011(5) 0.0020(5)
F11 0.031(2) 0.0210(15) 0.0188(15) -0.0030(12) 0.0073(14) 0.0052(13)
F12 0.043(2) 0.0249(17) 0.0265(18) 0.0004(14) 0.0014(16) 0.0182(15)
F13 0.036(2) 0.0268(17) 0.042(2) -0.0089(15) 0.0152(17) 0.0132(15)
F14 0.048(2) 0.0332(18) 0.0235(17) -0.0112(14) 0.0168(16) 0.0039(16)
F15 0.041(2) 0.0283(17) 0.0151(15) -0.0042(13) 0.0012(14) 0.0078(15)
F16 0.032(2) 0.0231(15) 0.0146(15) -0.0027(12) 0.0033(13) -0.0057(13)
F17 0.033(2) 0.0365(18) 0.0232(17) -0.0104(14) -0.0097(15) -0.0064(15)
F18 0.0192(18) 0.0258(16) 0.0338(18) -0.0111(14) -0.0014(14) -0.0046(13)
F19 0.0222(18) 0.0182(15) 0.0245(16) -0.0015(12) 0.0041(13) -0.0035(12)
F20 0.0218(18) 0.0230(15) 0.0179(15) -0.0032(12) -0.0039(13) -0.0031(13)
N3 0.016(2) 0.0107(19) 0.012(2) 0.0015(15) -0.0020(17) 0.0024(16)
N4 0.024(3) 0.0079(18) 0.013(2) -0.0013(16) 0.0027(18) 0.0035(17)
C49 0.012(3) 0.021(3) 0.021(3) -0.005(2) -0.001(2) -0.003(2)
C50 0.027(3) 0.017(2) 0.011(2) -0.0052(19) 0.003(2) -0.002(2)
C51 0.025(3) 0.017(3) 0.023(3) -0.001(2) 0.001(2) 0.004(2)
C52 0.019(3) 0.019(3) 0.030(3) -0.006(2) 0.009(2) 0.002(2)
C53 0.027(3) 0.022(3) 0.019(3) -0.009(2) 0.006(2) -0.004(2)
C54 0.023(3) 0.013(2) 0.017(3) -0.001(2) -0.001(2) -0.001(2)
C55 0.013(3) 0.015(2) 0.018(3) -0.006(2) 0.001(2) 0.003(2)
C56 0.019(3) 0.016(2) 0.018(3) -0.005(2) -0.001(2) 0.002(2)
C57 0.024(3) 0.022(3) 0.021(3) -0.011(2) -0.006(2) 0.003(2)
C58 0.016(3) 0.017(2) 0.029(3) -0.010(2) -0.003(2) -0.002(2)
C59 0.018(3) 0.014(2) 0.019(3) 0.001(2) 0.008(2) -0.003(2)
C60 0.020(3) 0.020(2) 0.014(2) -0.004(2) -0.003(2) 0.003(2)
C61 0.011(3) 0.017(2) 0.018(3) -0.004(2) 0.000(2) -0.003(2)
C62 0.015(3) 0.022(3) 0.016(3) -0.001(2) -0.001(2) 0.000(2)
C63 0.021(3) 0.024(3) 0.027(3) -0.008(2) 0.002(2) 0.005(2)
C64 0.018(3) 0.018(3) 0.036(3) -0.003(2) 0.000(2) 0.006(2)
C65 0.024(3) 0.023(3) 0.021(3) 0.000(2) -0.003(2) -0.003(2)
C66 0.017(3) 0.017(2) 0.015(2) -0.002(2) -0.001(2) -0.002(2)
C67 0.020(3) 0.016(2) 0.014(2) -0.005(2) 0.002(2) 0.003(2)
C68 0.025(3) 0.020(3) 0.018(3) -0.004(2) -0.001(2) -0.003(2)
C69 0.024(3) 0.024(3) 0.025(3) -0.002(2) 0.003(2) -0.007(2)
C70 0.036(4) 0.029(3) 0.018(3) 0.002(2) 0.004(3) -0.005(3)
C71 0.040(4) 0.037(3) 0.016(3) -0.002(2) -0.003(3) -0.009(3)
C72 0.027(3) 0.031(3) 0.019(3) -0.004(2) 0.001(2) -0.006(2)
C73 0.018(3) 0.016(2) 0.021(3) -0.010(2) 0.000(2) 0.001(2)
C74 0.022(3) 0.026(3) 0.018(3) -0.004(2) 0.001(2) 0.001(2)
C75 0.031(4) 0.033(3) 0.025(3) -0.008(3) 0.007(3) -0.002(3)
C76 0.021(3) 0.033(3) 0.039(4) -0.018(3) 0.009(3) -0.008(2)
C77 0.017(3) 0.038(3) 0.037(3) -0.017(3) -0.002(3) 0.000(3)
C78 0.022(3) 0.028(3) 0.030(3) -0.011(2) -0.004(3) -0.002(2)
C79 0.015(3) 0.015(2) 0.017(3) -0.003(2) 0.001(2) 0.003(2)
C80 0.018(3) 0.020(3) 0.020(3) -0.009(2) -0.003(2) 0.000(2)
C81 0.030(3) 0.019(3) 0.024(3) -0.005(2) 0.001(2) -0.001(2)
C82 0.031(4) 0.025(3) 0.018(3) -0.001(2) -0.001(2) 0.003(2)
C83 0.035(4) 0.028(3) 0.017(3) -0.008(2) -0.010(2) 0.007(2)
C84 0.024(3) 0.023(3) 0.019(3) -0.008(2) -0.006(2) 0.005(2)
C85 0.019(3) 0.016(2) 0.017(3) -0.003(2) 0.002(2) 0.002(2)
C86 0.015(3) 0.022(3) 0.021(3) -0.004(2) -0.003(2) 0.001(2)
C87 0.021(3) 0.022(3) 0.025(3) -0.006(2) -0.008(2) 0.003(2)
C88 0.028(3) 0.018(2) 0.016(3) -0.003(2) -0.005(2) 0.001(2)
C89 0.025(3) 0.035(3) 0.021(3) -0.012(2) -0.006(2) -0.001(3)
C90 0.036(4) 0.029(3) 0.021(3) -0.013(2) -0.003(3) 0.005(3)
C91 0.023(3) 0.016(2) 0.015(2) -0.004(2) 0.003(2) 0.001(2)
C92 0.034(4) 0.018(3) 0.016(3) -0.006(2) 0.004(2) 0.003(2)
C93 0.022(3) 0.020(3) 0.020(3) -0.003(2) 0.000(2) 0.007(2)
C94 0.021(3) 0.016(2) 0.015(2) -0.004(2) -0.002(2) -0.001(2)
C95 0.022(3) 0.015(2) 0.008(2) 0.0006(19) 0.001(2) -0.001(2)
C96 0.020(3) 0.011(2) 0.013(2) -0.0023(19) -0.001(2) 0.002(2)
O5 0.039(3) 0.022(2) 0.022(2) -0.0043(16) -0.0043(18) -0.0025(18)
Cl2 0.0202(7) 0.0202(6) 0.0146(6) -0.0027(5) -0.0003(5) 0.0011(5)
O6 0.035(3) 0.0190(19) 0.0171(19) 0.0072(15) -0.0010(17) 0.0013(17)
O7 0.028(2) 0.031(2) 0.026(2) -0.0157(17) -0.0059(17) 0.0014(17)
O8 0.026(2) 0.027(2) 0.024(2) -0.0082(16) -0.0076(17) 0.0022(17)
O9 0.026(2) 0.030(2) 0.022(2) -0.0057(17) 0.0058(17) 0.0017(17)
C97 0.057(5) 0.043(4) 0.049(4) -0.010(3) 0.000(4) 0.010(4)
Cl3 0.0690(18) 0.141(3) 0.094(2) -0.0518(19) 0.0239(15) 0.0320(17)
Cl4 0.110(2) 0.0725(14) 0.0626(13) -0.0421(12) -0.0156(13) 0.0352(14)
C98 0.075(6) 0.055(5) 0.034(4) -0.008(3) 0.003(4) -0.014(4)
Cl5 0.0784(16) 0.0610(12) 0.0562(12) -0.0356(10) 0.0122(11) -0.0139(10)
Cl6 0.0685(19) 0.180(3) 0.110(2) -0.083(2) -0.0085(16) -0.048(2)
C99 0.18(2) 0.015(6) 0.036(8) 0.008(6) 0.028(11) 0.013(9)
Cl7 0.0677(18) 0.0742(16) 0.114(2) 0.0012(15) -0.0294(16) -0.0009(13)

loop_
_atom_type_symbol
_atom_type_description
_atom_type_scat_dispersion_real
_atom_type_scat_dispersion_imag
_atom_type_scat_source
C C 0.0033 0.0016 'International Tables Vol C Tables 4.2.6.8 and 6.1.1.4'
H H 0.0000 0.0000 'International Tables Vol C Tables 4.2.6.8 and 6.1.1.4'
N N 0.0061 0.0033 'International Tables Vol C Tables 4.2.6.8 and 6.1.1.4'
O O 0.0106 0.0060 'International Tables Vol C Tables 4.2.6.8 and 6.1.1.4'
F F 0.0171 0.0103 'International Tables Vol C Tables 4.2.6.8 and 6.1.1.4'
P P 0.1023 0.0942 'International Tables Vol C Tables 4.2.6.8 and 6.1.1.4'
Cl Cl 0.1484 0.1585 'International Tables Vol C Tables 4.2.6.8 and 6.1.1.4'
Ag Ag -0.8971 1.1015 'International Tables Vol C Tables 4.2.6.8 and 6.1.1.4'
Pt Pt -1.7033 8.3905 'International Tables Vol C Tables 4.2.6.8 and 6.1.1.4'

loop_
_geom_angle_atom_site_label_1
_geom_angle_atom_site_label_2
_geom_angle_atom_site_label_3
_geom_angle
_geom_angle_site_symmetry_3
C1 Pt1 C7 91.84(19) .
C1 Pt1 P2 170.88(14) .
C7 Pt1 P2 95.12(14) .
C1 Pt1 P1 97.80(15) .
C7 Pt1 P1 169.27(14) .
P2 Pt1 P1 74.83(5) .
C1 Pt1 Ag1 97.55(14) .
C7 Pt1 Ag1 96.22(14) .
P2 Pt1 Ag1 75.87(3) .
P1 Pt1 Ag1 77.91(3) .
N1 Pt2 N2 78.78(16) .
N1 Pt2 P2 173.71(11) .
N2 Pt2 P2 103.08(12) .
N1 Pt2 P1 101.99(12) .
N2 Pt2 P1 174.21(11) .
P2 Pt2 P1 75.55(5) .
N1 Pt2 Ag1 99.88(11) .
N2 Pt2 Ag1 98.32(11) .
P2 Pt2 Ag1 73.95(3) .
P1 Pt2 Ag1 75.89(3) .
O1 Ag1 Pt1 162.32(11) .
O1 Ag1 Pt2 117.60(12) .
Pt1 Ag1 Pt2 74.895(11) .
C19 P1 C13 103.4(3) .
C19 P1 Pt2 111.71(16) .
C13 P1 Pt2 115.11(17) .
C19 P1 Pt1 115.35(17) .
C13 P1 Pt1 115.22(16) .
Pt2 P1 Pt1 96.51(5) .
C25 P2 C31 105.3(2) .
C25 P2 Pt2 114.31(17) .
C31 P2 Pt2 115.80(17) .
C25 P2 Pt1 114.59(17) .
C31 P2 Pt1 110.34(16) .
Pt2 P2 Pt1 96.70(5) .
C37 N1 C48 118.0(4) .
C37 N1 Pt2 129.7(3) .
C48 N1 Pt2 111.8(3) .
C46 N2 C47 117.7(4) .
C46 N2 Pt2 130.3(3) .
C47 N2 Pt2 111.9(3) .
C6 C1 C2 113.5(5) .
C6 C1 Pt1 124.0(4) .
C2 C1 Pt1 122.3(4) .
F1 C2 C1 119.6(4) .
F1 C2 C3 116.3(4) .
C1 C2 C3 124.1(5) .
F2 C3 C4 120.3(4) .
F2 C3 C2 120.8(5) .
C4 C3 C2 118.8(5) .
F3 C4 C3 120.5(4) .
F3 C4 C5 120.1(4) .
C3 C4 C5 119.4(5) .
F4 C5 C4 119.3(4) .
F4 C5 C6 121.3(4) .
C4 C5 C6 119.4(5) .
C1 C6 C5 124.7(5) .
C1 C6 F5 120.4(4) .
C5 C6 F5 114.9(4) .
C12 C7 C8 112.9(5) .
C12 C7 Pt1 123.0(4) .
C8 C7 Pt1 123.9(4) .
F6 C8 C9 117.5(5) .
F6 C8 C7 118.2(5) .
C9 C8 C7 124.2(5) .
F7 C9 C8 120.8(5) .
F7 C9 C10 119.4(5) .
C8 C9 C10 119.9(5) .
F8 C10 C9 120.4(5) .
F8 C10 C11 120.7(5) .
C9 C10 C11 118.9(5) .
F9 C11 C12 121.7(5) .
F9 C11 C10 119.3(5) .
C12 C11 C10 118.9(5) .
F10 C12 C11 115.1(4) .
F10 C12 C7 119.8(5) .
C11 C12 C7 125.2(5) .
C14 C13 C18 118.8(5) .
C14 C13 P1 122.0(4) .
C18 C13 P1 119.1(4) .
C13 C14 C15 120.6(6) .
C16 C15 C14 119.9(6) .
C17 C16 C15 119.9(6) .
C16 C17 C18 120.2(6) .
C17 C18 C13 120.5(6) .
C20 C19 C24 119.4(5) .
C20 C19 P1 121.2(4) .
C24 C19 P1 119.2(4) .
C19 C20 C21 120.2(5) .
C20 C21 C22 120.2(5) .
C23 C22 C21 119.4(5) .
C22 C23 C24 121.0(5) .
C23 C24 C19 119.9(5) .
C30 C25 C26 118.9(5) .
C30 C25 P2 120.0(4) .
C26 C25 P2 121.1(4) .
C27 C26 C25 120.6(5) .
C26 C27 C28 119.9(5) .
C29 C28 C27 119.8(5) .
C30 C29 C28 120.3(5) .
C29 C30 C25 120.6(5) .
C32 C31 C36 118.6(5) .
C32 C31 P2 121.1(4) .
C36 C31 P2 118.2(4) .
C33 C32 C31 121.0(5) .
C32 C33 C34 119.7(5) .
C35 C34 C33 120.1(5) .
C34 C35 C36 120.3(5) .
C35 C36 C31 120.2(5) .
N1 C37 C38 123.5(5) .
C39 C38 C37 118.5(5) .
C38 C39 C40 120.4(5) .
C39 C40 C48 117.3(5) .
C39 C40 C41 124.0(5) .
C48 C40 C41 118.7(5) .
C42 C41 C40 120.6(5) .
C41 C42 C43 121.8(5) .
C44 C43 C47 117.2(5) .
C44 C43 C42 124.3(5) .
C47 C43 C42 118.4(5) .
C45 C44 C43 120.3(5) .
C44 C45 C46 119.2(5) .
N2 C46 C45 122.6(5) .
N2 C47 C43 122.7(5) .
N2 C47 C48 117.1(5) .
C43 C47 C48 120.0(5) .
N1 C48 C40 122.2(5) .
N1 C48 C47 117.4(5) .
C40 C48 C47 120.2(5) .
O4 Cl1 O3 110.5(3) .
O4 Cl1 O2 109.9(3) .
O3 Cl1 O2 109.7(3) .
O4 Cl1 O1 109.7(3) .
O3 Cl1 O1 108.8(3) .
O2 Cl1 O1 108.3(3) .
Cl1 O1 Ag1 115.4(3) .
C55 Pt3 C49 90.44(19) .
C55 Pt3 P3 172.58(13) .
C49 Pt3 P3 95.19(15) .
C55 Pt3 P4 99.49(13) .
C49 Pt3 P4 169.74(15) .
P3 Pt3 P4 74.70(5) .
C55 Pt3 Ag2 98.91(14) .
C49 Pt3 Ag2 99.09(14) .
P3 Pt3 Ag2 75.46(3) .
P4 Pt3 Ag2 76.96(3) .
N3 Pt4 N4 78.72(16) .
N3 Pt4 P4 177.90(11) .
N4 Pt4 P4 103.36(13) .
N3 Pt4 P3 102.94(11) .
N4 Pt4 P3 177.71(12) .
P4 Pt4 P3 74.97(5) .
N3 Pt4 Ag2 104.07(10) .
N4 Pt4 Ag2 104.35(10) .
P4 Pt4 Ag2 75.29(3) .
P3 Pt4 Ag2 73.78(3) .
O5 Ag2 Pt3 132.26(9) .
O5 Ag2 Pt4 151.76(10) .
Pt3 Ag2 Pt4 74.446(11) .
C67 P3 C61 104.7(2) .
C67 P3 Pt4 112.35(15) .
C61 P3 Pt4 117.39(16) .
C67 P3 Pt3 114.75(18) .
C61 P3 Pt3 110.40(16) .
Pt4 P3 Pt3 97.58(5) .
C73 P4 C79 104.1(2) .
C73 P4 Pt4 117.89(17) .
C79 P4 Pt4 109.71(18) .
C73 P4 Pt3 114.81(16) .
C79 P4 Pt3 112.97(15) .
Pt4 P4 Pt3 97.60(5) .
C85 N3 C96 118.1(4) .
C85 N3 Pt4 128.7(3) .
C96 N3 Pt4 113.1(3) .
C94 N4 C95 118.3(4) .
C94 N4 Pt4 128.7(4) .
C95 N4 Pt4 113.0(3) .
C50 C49 C54 113.6(4) .
C50 C49 Pt3 123.4(4) .
C54 C49 Pt3 122.7(4) .
F11 C50 C49 119.6(4) .
F11 C50 C51 115.8(4) .
C49 C50 C51 124.6(5) .
F12 C51 C52 119.8(4) .
F12 C51 C50 120.7(5) .
C52 C51 C50 119.5(5) .
F13 C52 C51 121.4(5) .
F13 C52 C53 120.0(5) .
C51 C52 C53 118.6(5) .
F14 C53 C54 121.6(5) .
F14 C53 C52 118.7(4) .
C54 C53 C52 119.7(5) .
F15 C54 C53 116.1(4) .
F15 C54 C49 119.9(4) .
C53 C54 C49 124.0(5) .
C60 C55 C56 113.7(5) .
C60 C55 Pt3 124.0(4) .
C56 C55 Pt3 122.3(4) .
F16 C56 C57 116.6(5) .
F16 C56 C55 119.1(5) .
C57 C56 C55 124.3(5) .
F17 C57 C56 121.4(5) .
F17 C57 C58 119.2(5) .
C56 C57 C58 119.4(5) .
F18 C58 C57 120.9(5) .
F18 C58 C59 120.1(5) .
C57 C58 C59 119.0(5) .
F19 C59 C58 119.7(5) .
F19 C59 C60 121.3(5) .
C58 C59 C60 119.0(5) .
C55 C60 F20 120.5(5) .
C55 C60 C59 124.6(5) .
F20 C60 C59 114.9(4) .
C62 C61 C66 119.2(5) .
C62 C61 P3 118.9(4) .
C66 C61 P3 120.4(4) .
C61 C62 C63 120.6(5) .
C64 C63 C62 119.5(5) .
C65 C64 C63 120.4(5) .
C64 C65 C66 120.3(5) .
C65 C66 C61 120.0(5) .
C68 C67 C72 118.9(5) .
C68 C67 P3 121.9(4) .
C72 C67 P3 119.2(4) .
C67 C68 C69 120.7(5) .
C70 C69 C68 119.6(6) .
C69 C70 C71 120.3(5) .
C72 C71 C70 119.6(6) .
C71 C72 C67 120.8(6) .
C78 C73 C74 117.9(5) .
C78 C73 P4 122.1(4) .
C74 C73 P4 119.7(4) .
C75 C74 C73 121.5(5) .
C74 C75 C76 120.3(6) .
C77 C76 C75 118.9(6) .
C76 C77 C78 120.9(6) .
C73 C78 C77 120.5(6) .
C84 C79 C80 119.6(5) .
C84 C79 P4 118.9(4) .
C80 C79 P4 121.5(4) .
C81 C80 C79 119.9(5) .
C82 C81 C80 120.1(5) .
C83 C82 C81 120.1(5) .
C82 C83 C84 120.4(5) .
C83 C84 C79 119.9(5) .
N3 C85 C86 123.0(5) .
C87 C86 C85 119.3(5) .
C86 C87 C88 119.0(5) .
C87 C88 C96 118.1(5) .
C87 C88 C89 123.0(5) .
C96 C88 C89 118.9(5) .
C90 C89 C88 120.5(5) .
C89 C90 C91 122.3(5) .
C92 C91 C95 118.1(5) .
C92 C91 C90 123.8(5) .
C95 C91 C90 118.0(5) .
C93 C92 C91 119.5(5) .
C92 C93 C94 119.6(5) .
N4 C94 C93 122.1(5) .
N4 C95 C91 122.3(5) .
N4 C95 C96 117.4(4) .
C91 C95 C96 120.2(5) .
N3 C96 C88 122.4(5) .
N3 C96 C95 117.4(4) .
C88 C96 C95 120.1(4) .
O7 Cl2 O9 110.4(2) .
O7 Cl2 O8 109.5(2) .
O9 Cl2 O8 109.2(2) .
O7 Cl2 O6 109.9(2) .
O9 Cl2 O6 108.8(2) .
O8 Cl2 O6 109.1(2) .
Cl3 C97 Cl4 112.6(4) .
Cl6 C98 Cl5 111.7(5) .
Cl7 C99 Cl7 111.3(4) 2_665
C99 Cl7 C99 68.7(4) 2_665

loop_
_geom_bond_atom_site_label_1
_geom_bond_atom_site_label_2
_geom_bond_distance
_geom_bond_site_symmetry_2
Pt1 C1 2.072(5) .
Pt1 C7 2.078(5) .
Pt1 P2 2.3084(13) .
Pt1 P1 2.3093(14) .
Pt1 Ag1 2.7684(6) .
Pt2 N1 2.101(4) .
Pt2 N2 2.112(4) .
Pt2 P2 2.2871(13) .
Pt2 P1 2.2930(13) .
Pt2 Ag1 2.8773(7) .
Ag1 O1 2.285(4) .
P1 C19 1.820(5) .
P1 C13 1.827(6) .
P2 C25 1.817(5) .
P2 C31 1.828(6) .
F1 C2 1.359(6) .
F2 C3 1.343(6) .
F3 C4 1.349(6) .
F4 C5 1.350(6) .
F5 C6 1.376(6) .
F6 C8 1.359(6) .
F7 C9 1.342(6) .
F8 C10 1.346(6) .
F9 C11 1.352(6) .
F10 C12 1.364(6) .
N1 C37 1.328(7) .
N1 C48 1.370(6) .
N2 C46 1.335(7) .
N2 C47 1.369(7) .
C1 C6 1.373(7) .
C1 C2 1.386(7) .
C2 C3 1.393(7) .
C3 C4 1.365(7) .
C4 C5 1.372(7) .
C5 C6 1.374(7) .
C7 C12 1.377(7) .
C7 C8 1.401(7) .
C8 C9 1.361(8) .
C9 C10 1.371(8) .
C10 C11 1.379(8) .
C11 C12 1.370(8) .
C13 C14 1.380(8) .
C13 C18 1.393(8) .
C14 C15 1.396(8) .
C15 C16 1.379(9) .
C16 C17 1.378(9) .
C17 C18 1.386(8) .
C19 C20 1.387(7) .
C19 C24 1.393(7) .
C20 C21 1.387(8) .
C21 C22 1.391(8) .
C22 C23 1.375(8) .
C23 C24 1.382(8) .
C25 C30 1.387(7) .
C25 C26 1.393(7) .
C26 C27 1.383(8) .
C27 C28 1.386(8) .
C28 C29 1.384(8) .
C29 C30 1.380(8) .
C31 C32 1.399(7) .
C31 C36 1.401(8) .
C32 C33 1.373(8) .
C33 C34 1.393(8) .
C34 C35 1.380(8) .
C35 C36 1.382(8) .
C37 C38 1.387(7) .
C38 C39 1.379(8) .
C39 C40 1.393(8) .
C40 C48 1.408(7) .
C40 C41 1.433(7) .
C41 C42 1.348(8) .
C42 C43 1.429(8) .
C43 C44 1.400(8) .
C43 C47 1.405(7) .
C44 C45 1.358(8) .
C45 C46 1.404(7) .
C47 C48 1.420(7) .
Cl1 O4 1.420(4) .
Cl1 O3 1.431(4) .
Cl1 O2 1.443(5) .
Cl1 O1 1.455(5) .
Pt3 C55 2.080(5) .
Pt3 C49 2.082(5) .
Pt3 P3 2.3044(14) .
Pt3 P4 2.3053(12) .
Pt3 Ag2 2.8184(6) .
Pt4 N3 2.106(4) .
Pt4 N4 2.121(4) .
Pt4 P4 2.2970(14) .
Pt4 P3 2.2987(12) .
Pt4 Ag2 2.9051(6) .
Ag2 O5 2.323(4) .
P3 C67 1.824(5) .
P3 C61 1.829(5) .
P4 C73 1.824(5) .
P4 C79 1.825(5) .
F11 C50 1.365(5) .
F12 C51 1.354(6) .
F13 C52 1.342(6) .
F14 C53 1.351(6) .
F15 C54 1.365(6) .
F16 C56 1.368(6) .
F17 C57 1.342(6) .
F18 C58 1.341(6) .
F19 C59 1.346(6) .
F20 C60 1.372(6) .
N3 C85 1.327(7) .
N3 C96 1.369(6) .
N4 C94 1.334(7) .
N4 C95 1.359(7) .
C49 C50 1.376(7) .
C49 C54 1.380(7) .
C50 C51 1.381(7) .
C51 C52 1.361(7) .
C52 C53 1.380(8) .
C53 C54 1.376(7) .
C55 C60 1.370(7) .
C55 C56 1.389(7) .
C56 C57 1.376(8) .
C57 C58 1.376(8) .
C58 C59 1.379(8) .
C59 C60 1.387(8) .
C61 C62 1.388(7) .
C61 C66 1.395(7) .
C62 C63 1.398(7) .
C63 C64 1.385(8) .
C64 C65 1.378(8) .
C65 C66 1.395(7) .
C67 C68 1.384(7) .
C67 C72 1.384(8) .
C68 C69 1.396(7) .
C69 C70 1.368(8) .
C70 C71 1.391(9) .
C71 C72 1.382(8) .
C73 C78 1.386(8) .
C73 C74 1.391(7) .
C74 C75 1.376(8) .
C75 C76 1.381(9) .
C76 C77 1.379(8) .
C77 C78 1.388(8) .
C79 C84 1.389(7) .
C79 C80 1.395(7) .
C80 C81 1.390(7) .
C81 C82 1.381(8) .
C82 C83 1.377(8) .
C83 C84 1.388(7) .
C85 C86 1.394(8) .
C86 C87 1.385(7) .
C87 C88 1.398(8) .
C88 C96 1.404(7) .
C88 C89 1.441(7) .
C89 C90 1.348(8) .
C90 C91 1.425(8) .
C91 C92 1.386(8) .
C91 C95 1.418(7) .
C92 C93 1.371(8) .
C93 C94 1.413(7) .
C95 C96 1.425(7) .
Cl2 O7 1.432(4) .
Cl2 O9 1.440(4) .
Cl2 O8 1.442(4) .
Cl2 O6 1.450(4) .
C97 Cl3 1.701(8) .
C97 Cl4 1.737(7) .
C98 Cl6 1.730(8) .
C98 Cl5 1.741(8) .
C99 Cl7 1.744(5) .
C99 Cl7 1.753(5) 2_665
Cl7 C99 1.753(5) 2_665
